data_4129737
loop_
_publ_author_name
'Hao, Jingjun'
'Vabre, Boris'
'Zargarian, Davit'

_publ_section_title
;
 Reactions of Phenylhydrosilanes with Pincer-Nickel Complexes: Evidence
 for New Si-O and Si-C Bond Formation Pathways.
;
_journal_issue 48
_journal_name_full 'Journal of the American Chemical Society'
_journal_page_first 15287
_journal_page_last 15298
_journal_paper_doi 10.1021/jacs.5b10066
_journal_volume 137
_journal_year 2015
_chemical_compound_source 'Synthesized by the authors. See text'
_chemical_formula_moiety 'C30 H52 Ni O4 P2 Si2'
_chemical_formula_sum 'C30 H52 Ni O4 P2 Si2'
_chemical_formula_weight 653.54
_space_group_crystal_system monoclinic
_space_group_IT_number 14
_space_group_name_Hall '-P 2ybc'
_space_group_name_H-M_alt 'P 1 21/c 1'
_atom_sites_solution_hydrogens geom
_atom_sites_solution_primary direct
_atom_sites_solution_secondary difmap
_audit_creation_date 2015-09-24
_audit_creation_method
;
Olex2 1.2
(compiled 2015.01.26 svn.r3150 for OlexSys, GUI svn.r4998)
;
_cell_angle_alpha 90
_cell_angle_beta 114.634(2)
_cell_angle_gamma 90
_cell_formula_units_Z 4
_cell_length_a 17.5124(6)
_cell_length_b 12.2425(4)
_cell_length_c 18.1131(6)
_cell_measurement_reflns_used 9907
_cell_measurement_temperature 100
_cell_measurement_theta_max 70.26
_cell_measurement_theta_min 2.78
_cell_volume 3529.9(2)
_computing_cell_refinement 'SAINT V7.68A(Bruker AXS, 2009)'
_computing_data_collection 'APEX2 (Bruker AXS, 2009)'
_computing_data_reduction 'SAINT V7.68A(Bruker AXS, 2009)'
_computing_molecular_graphics 'Olex2 (Dolomanov et al., 2009)'
_computing_publication_material 'Olex2 (Dolomanov et al., 2009)'
_computing_structure_refinement 'SHELXL-2013 (Sheldrick, 2008)'
_computing_structure_solution 'SHELXS97 (Sheldrick, 2008)'
_diffrn_ambient_temperature 100
_diffrn_detector_area_resol_mean 8.3
_diffrn_measured_fraction_theta_full 0.993
_diffrn_measured_fraction_theta_max 0.985
_diffrn_measurement_device_type 'Bruker Microstar'
_diffrn_measurement_method \w
_diffrn_radiation_type CuK\a
_diffrn_radiation_wavelength 1.54178
_diffrn_reflns_av_R_equivalents 0.051
_diffrn_reflns_av_unetI/netI 0.0362
_diffrn_reflns_Laue_measured_fraction_full 0.993
_diffrn_reflns_Laue_measured_fraction_max 0.985
_diffrn_reflns_limit_h_max 21
_diffrn_reflns_limit_h_min -21
_diffrn_reflns_limit_k_max 14
_diffrn_reflns_limit_k_min -14
_diffrn_reflns_limit_l_max 21
_diffrn_reflns_limit_l_min -19
_diffrn_reflns_number 45537
_diffrn_reflns_point_group_measured_fraction_full 0.993
_diffrn_reflns_point_group_measured_fraction_max 0.985
_diffrn_reflns_theta_full 67.679
_diffrn_reflns_theta_max 70.924
_diffrn_reflns_theta_min 2.776
_diffrn_source 'Rotating Anode'
_exptl_absorpt_coefficient_mu 2.539
_exptl_absorpt_correction_T_max 0.7534
_exptl_absorpt_correction_T_min 0.5651
_exptl_absorpt_correction_type multi-scan
_exptl_absorpt_process_details 'Sadabs (Sheldrick, 2008)'
_exptl_crystal_colour Yellow
_exptl_crystal_density_diffrn 1.230
_exptl_crystal_description Block
_exptl_crystal_F_000 1400
_exptl_crystal_size_max 0.24
_exptl_crystal_size_mid 0.16
_exptl_crystal_size_min 0.08
_refine_diff_density_max 0.678
_refine_diff_density_min -0.387
_refine_diff_density_rms 0.062
_refine_ls_extinction_method none
_refine_ls_goodness_of_fit_ref 1.066
_refine_ls_hydrogen_treatment constr
_refine_ls_matrix_type full
_refine_ls_number_parameters 392
_refine_ls_number_reflns 6703
_refine_ls_number_restraints 250
_refine_ls_restrained_S_all 1.059
_refine_ls_R_factor_all 0.0745
_refine_ls_R_factor_gt 0.0646
_refine_ls_shift/su_max 0.001
_refine_ls_shift/su_mean 0.000
_refine_ls_structure_factor_coef Fsqd
_refine_ls_weighting_details 'w=1/[\s^2^(Fo^2^)+(0.0733P)^2^+4.9585P] where P=(Fo^2^+2Fc^2^)/3'
_refine_ls_weighting_scheme calc
_refine_ls_wR_factor_gt 0.1668
_refine_ls_wR_factor_ref 0.1743
_reflns_Friedel_coverage 0.000
_reflns_number_gt 5612
_reflns_number_total 6703
_cod_data_source_file ja5b10066_si_001.cif
_cod_data_source_block BER121
_cod_original_sg_symbol_H-M 'P 21/c'
_cod_database_code 4129737
_shelx_space_group_comment
;
The symmetry employed for this shelxl refinement is uniquely defined
by the following loop, which should always be used as a source of
symmetry information in preference to the above space-group names.
They are only intended as comments.
;
_shelx_estimated_absorpt_t_max 0.823
_shelx_estimated_absorpt_t_min 0.581
_olex2_refinement_description
;
1. Others
 Fixed Uiso: H4A(0.15) H4B(0.15) H4C(0.15) H5(0.068) H6A(0.109) H6B(0.109)
 H6C(0.109) H7A(0.153) H7B(0.153) H7C(0.153) H8(0.086) H9A(0.17) H9B(0.17)
 H9C(0.17) H1A(0.095) H1B(0.095) H2A(0.116) H3A(0.102) H3B(0.102) H10A(0.14)
 H10B(0.14) H10C(0.14) H11A(0.063) H12A(0.08) H12B(0.08) H12C(0.08) H13A(0.126)
 H13B(0.126) H13C(0.126) H14A(0.065) H15A(0.103) H15B(0.103) H15C(0.103)
 H1C(0.095) H1D(0.095) H2B(0.116) H3C(0.102) H3D(0.102) H10D(0.14) H10E(0.14)
 H10F(0.14) H11B(0.063) H12D(0.08) H12E(0.08) H12F(0.08) H13D(0.126)
 H13E(0.126) H13F(0.126) H14B(0.065) H15D(0.103) H15E(0.103) H15F(0.103)
 H16A(0.13) H16B(0.13) H16C(0.13) H17A(0.114) H17B(0.114) H17C(0.114)
 H18A(0.134) H18B(0.134) H18C(0.134) H19(0.078) H21(0.057) H22(0.066)
 H23(0.079) H24(0.091) H26(0.075) H27(0.096) H28(0.096) H29(0.082) H30(0.06)
 Fixed X: H4A(0.7317) H4B(0.7156) H4C(0.677) H5(0.8503) H6A(0.7498)
 H6B(0.7768) H6C(0.8466) H7A(1.0062) H7B(1.0493) H7C(0.9785) H8(0.9128)
 H9A(0.9175) H9B(1.0108) H9C(0.9769) H1A(0.7748) H1B(0.7093) H2A(0.729)
 H3A(0.8216) H3B(0.8879) H10A(0.5452) H10B(0.4634) H10C(0.5504) H11A(0.5168)
 H12A(0.5332) H12B(0.4665) H12C(0.5616) H13A(0.7772) H13B(0.7866) H13C(0.8082)
 H14A(0.6747) H15A(0.5621) H15B(0.6346) H15C(0.6221) H1C(0.7266) H1D(0.6577)
 H2B(0.6959) H3C(0.788) H3D(0.8427) H10D(0.5406) H10E(0.446) H10F(0.5137)
 H11B(0.489) H12D(0.5316) H12E(0.4603) H12F(0.5567) H13D(0.75) H13E(0.7595)
 H13F(0.7881) H14B(0.6581) H15D(0.5365) H15E(0.6071) H15F(0.5901) H16A(1.0243)
 H16B(1.0505) H16C(1.0088) H17A(0.8667) H17B(0.9073) H17C(0.8118) H18A(0.8559)
 H18B(0.9554) H18C(0.9171) H19(0.8445) H21(0.6097) H22(0.5902) H23(0.695)
 H24(0.8231) H26(0.7019) H27(0.6092) H28(0.5156) H29(0.5134) H30(0.6087)
 Fixed Y: H4A(0.6019) H4B(0.492) H4C(0.5054) H5(0.4819) H6A(0.3416)
 H6B(0.3143) H6C(0.3218) H7A(0.5377) H7B(0.4436) H7C(0.4131) H8(0.4073)
 H9A(0.5501) H9B(0.509) H9C(0.6201) H1A(0.8535) H1B(0.869) H2A(0.735)
 H3A(0.818) H3B(0.7831) H10A(0.5846) H10B(0.6512) H10C(0.7139) H11A(0.6818)
 H12A(0.508) H12B(0.4958) H12C(0.4574) H13A(0.7555) H13B(0.6615) H13C(0.6362)
 H14A(0.5648) H15A(0.6835) H15B(0.705) H15C(0.7877) H1C(0.8641) H1D(0.853)
 H2B(0.71) H3C(0.7917) H3D(0.8078) H10D(0.5425) H10E(0.5755) H10F(0.6684)
 H11B(0.6535) H12D(0.4911) H12E(0.4651) H12F(0.44) H13D(0.7818) H13E(0.7132)
 H13F(0.6609) H14B(0.5858) H15D(0.6939) H15E(0.7283) H15F(0.8029) H16A(0.2936)
 H16B(0.1711) H16C(0.2483) H17A(0.1035) H17B(0.0119) H17C(0.0486) H18A(0.0893)
 H18B(0.0753) H18C(0.1874) H19(0.4208) H21(0.3016) H22(0.3448) H23(0.4336)
 H24(0.4673) H26(0.1105) H27(-0.0279) H28(-0.0072) H29(0.1558) H30(0.2953)
 Fixed Z: H4A(0.7105) H4B(0.7498) H4C(0.6531) H5(0.7588) H6A(0.6283)
 H6B(0.7223) H6C(0.6871) H7A(0.753) H7B(0.7221) H7C(0.7528) H8(0.6128)
 H9A(0.5278) H9B(0.5829) H9C(0.605) H1A(0.479) H1B(0.5185) H2A(0.5708)
 H3A(0.649) H3B(0.6134) H10A(0.4768) H10B(0.4191) H10C(0.4669) H11A(0.322)
 H12A(0.2773) H12B(0.3161) H12C(0.3663) H13A(0.3447) H13B(0.2876) H13C(0.3809)
 H14A(0.2924) H15A(0.2222) H15B(0.192) H15C(0.2545) H1C(0.4964) H1D(0.5321)
 H2B(0.5829) H3C(0.6688) H3D(0.618) H10D(0.4791) H10E(0.4213) H10F(0.4663)
 H11B(0.3273) H12D(0.2866) H12E(0.3177) H12F(0.375) H13D(0.3621) H13E(0.2912)
 H13F(0.3797) H14B(0.2938) H15D(0.2273) H15E(0.1973) H15F(0.2614) H16A(0.5593)
 H16B(0.5904) H16C(0.6348) H17A(0.6124) H17B(0.5768) H17C(0.5263) H18A(0.3852)
 H18B(0.4332) H18C(0.3873) H19(0.3591) H21(0.273) H22(0.1416) H23(0.1194)
 H24(0.2269) H26(0.3666) H27(0.3583) H28(0.4178) H29(0.484) H30(0.4942)
;
_olex2_submission_special_instructions 'No special instructions were received'

loop_
_space_group_symop_operation_xyz
'x, y, z'
'-x, y+1/2, -z+1/2'
'-x, -y, -z'
'x, -y-1/2, z-1/2'

loop_
_atom_site_label
_atom_site_type_symbol
_atom_site_fract_x
_atom_site_fract_y
_atom_site_fract_z
_atom_site_U_iso_or_equiv
_atom_site_adp_type
_atom_site_occupancy
_atom_site_site_symmetry_order
_atom_site_calc_flag
_atom_site_refinement_flags_posn
_atom_site_refinement_flags_adp
_atom_site_refinement_flags_occupancy
_atom_site_disorder_assembly
_atom_site_disorder_group
Ni1 Ni 0.73755(4) 0.57978(5) 0.51259(4) 0.0561(2) Uani 1 1 d D . . . .
Si1 Si 0.74184(5) 0.33014(8) 0.43846(5) 0.0423(2) Uani 1 1 d . . . . .
Si2 Si 0.90314(6) 0.18064(10) 0.51180(6) 0.0564(3) Uani 1 1 d . . . . .
P2 P 0.83298(6) 0.54762(9) 0.63178(6) 0.0549(3) Uani 1 1 d D . . . .
O2 O 0.8644(3) 0.6642(3) 0.67787(18) 0.0885(11) Uani 1 1 d D . . . .
O3 O 0.72326(15) 0.4333(2) 0.47971(14) 0.0463(5) Uani 1 1 d . . . . .
O4 O 0.83874(15) 0.2842(2) 0.48833(15) 0.0530(6) Uani 1 1 d . . . . .
C4 C 0.7251(4) 0.5225(6) 0.7043(3) 0.100(2) Uani 1 1 d . U . . .
H4A H 0.7317 0.6019 0.7105 0.150 Uiso 1 1 calc R U . . .
H4B H 0.7156 0.4920 0.7498 0.150 Uiso 1 1 calc R U . . .
H4C H 0.6770 0.5054 0.6531 0.150 Uiso 1 1 calc R U . . .
C5 C 0.8039(3) 0.4732(4) 0.7033(2) 0.0568(9) Uani 1 1 d . U . . .
H5 H 0.8503 0.4819 0.7588 0.068 Uiso 1 1 calc R U . . .
C6 C 0.7933(3) 0.3520(4) 0.6835(3) 0.0724(13) Uani 1 1 d . U . . .
H6A H 0.7498 0.3416 0.6283 0.109 Uiso 1 1 calc R U . . .
H6B H 0.7768 0.3143 0.7223 0.109 Uiso 1 1 calc R U . . .
H6C H 0.8466 0.3218 0.6871 0.109 Uiso 1 1 calc R U . . .
C7 C 0.9969(3) 0.4678(7) 0.7242(3) 0.102(2) Uani 1 1 d . U . . .
H7A H 1.0062 0.5377 0.7530 0.153 Uiso 1 1 calc R U . . .
H7B H 1.0493 0.4436 0.7221 0.153 Uiso 1 1 calc R U . . .
H7C H 0.9785 0.4131 0.7528 0.153 Uiso 1 1 calc R U . . .
C8 C 0.9286(3) 0.4819(5) 0.6369(3) 0.0717(13) Uani 1 1 d . U . . .
H8 H 0.9128 0.4073 0.6128 0.086 Uiso 1 1 calc R U . . .
C9 C 0.9614(4) 0.5461(7) 0.5833(3) 0.113(2) Uani 1 1 d . U . . .
H9A H 0.9175 0.5501 0.5278 0.170 Uiso 1 1 calc R U . . .
H9B H 1.0108 0.5090 0.5829 0.170 Uiso 1 1 calc R U . . .
H9C H 0.9769 0.6201 0.6050 0.170 Uiso 1 1 calc R U . . .
P1A P 0.6584(5) 0.6541(7) 0.3986(5) 0.0504(13) Uani 0.461(7) 1 d D . P A 1
O1A O 0.6639(7) 0.7847(9) 0.4154(7) 0.078(3) Uani 0.461(7) 1 d D . P A 1
C1A C 0.7314(9) 0.8157(9) 0.4912(7) 0.079(3) Uani 0.461(7) 1 d D U P A 1
H1A H 0.7748 0.8535 0.4790 0.095 Uiso 0.461(7) 1 calc R U P A 1
H1B H 0.7093 0.8690 0.5185 0.095 Uiso 0.461(7) 1 calc R U P A 1
C2A C 0.7708(12) 0.7292(15) 0.5466(10) 0.097(5) Uani 0.461(7) 1 d D U P A 1
H2A H 0.7290 0.7350 0.5708 0.116 Uiso 0.461(7) 1 calc R U P A 1
C3A C 0.8393(11) 0.7576(13) 0.6233(10) 0.085(4) Uani 0.461(7) 1 d D U P A 1
H3A H 0.8216 0.8180 0.6490 0.102 Uiso 0.461(7) 1 calc R U P A 1
H3B H 0.8879 0.7831 0.6134 0.102 Uiso 0.461(7) 1 calc R U P A 1
C10A C 0.5246(13) 0.6460(17) 0.4390(15) 0.093(4) Uani 0.461(7) 1 d . U P A 1
H10A H 0.5452 0.5846 0.4768 0.140 Uiso 0.461(7) 1 calc R U P A 1
H10B H 0.4634 0.6512 0.4191 0.140 Uiso 0.461(7) 1 calc R U P A 1
H10C H 0.5504 0.7139 0.4669 0.140 Uiso 0.461(7) 1 calc R U P A 1
C11A C 0.5484(11) 0.6273(15) 0.3651(14) 0.053(2) Uani 0.461(7) 1 d . U P A 1
H11A H 0.5168 0.6818 0.3220 0.063 Uiso 0.461(7) 1 calc R U P A 1
C12A C 0.525(3) 0.511(4) 0.328(3) 0.053(4) Uani 0.461(7) 1 d . U P A 1
H12A H 0.5332 0.5080 0.2773 0.080 Uiso 0.461(7) 1 calc R U P A 1
H12B H 0.4665 0.4958 0.3161 0.080 Uiso 0.461(7) 1 calc R U P A 1
H12C H 0.5616 0.4574 0.3663 0.080 Uiso 0.461(7) 1 calc R U P A 1
C13A C 0.7712(16) 0.677(3) 0.333(2) 0.084(6) Uani 0.461(7) 1 d . U P A 1
H13A H 0.7772 0.7555 0.3447 0.126 Uiso 0.461(7) 1 calc R U P A 1
H13B H 0.7866 0.6615 0.2876 0.126 Uiso 0.461(7) 1 calc R U P A 1
H13C H 0.8082 0.6362 0.3809 0.126 Uiso 0.461(7) 1 calc R U P A 1
C14A C 0.6807(11) 0.643(2) 0.3095(16) 0.054(3) Uani 0.461(7) 1 d . U P A 1
H14A H 0.6747 0.5648 0.2924 0.065 Uiso 0.461(7) 1 calc R U P A 1
C15A C 0.6193(12) 0.711(2) 0.2381(16) 0.068(4) Uani 0.461(7) 1 d . U P A 1
H15A H 0.5621 0.6835 0.2222 0.103 Uiso 0.461(7) 1 calc R U P A 1
H15B H 0.6346 0.7050 0.1920 0.103 Uiso 0.461(7) 1 calc R U P A 1
H15C H 0.6221 0.7877 0.2545 0.103 Uiso 0.461(7) 1 calc R U P A 1
P1B P 0.6363(4) 0.6513(6) 0.4049(4) 0.0532(12) Uani 0.539(7) 1 d D . P A 2
O1B O 0.6261(6) 0.7796(8) 0.4259(6) 0.078(3) Uani 0.539(7) 1 d D . P A 2
C1B C 0.6872(8) 0.8125(8) 0.5044(6) 0.079(3) Uani 0.539(7) 1 d D U P A 2
H1C H 0.7266 0.8641 0.4964 0.095 Uiso 0.539(7) 1 calc R U P A 2
H1D H 0.6577 0.8530 0.5321 0.095 Uiso 0.539(7) 1 calc R U P A 2
C2B C 0.7355(10) 0.7272(13) 0.5576(9) 0.097(5) Uani 0.539(7) 1 d D U P A 2
H2B H 0.6959 0.7100 0.5829 0.116 Uiso 0.539(7) 1 calc R U P A 2
C3B C 0.8084(8) 0.7544(11) 0.6319(9) 0.085(4) Uani 0.539(7) 1 d D U P A 2
H3C H 0.7880 0.7917 0.6688 0.102 Uiso 0.539(7) 1 calc R U P A 2
H3D H 0.8427 0.8078 0.6180 0.102 Uiso 0.539(7) 1 calc R U P A 2
C10B C 0.5050(11) 0.5967(14) 0.4401(12) 0.093(4) Uani 0.539(7) 1 d . U P A 2
H10D H 0.5406 0.5425 0.4791 0.140 Uiso 0.539(7) 1 calc R U P A 2
H10E H 0.4460 0.5755 0.4213 0.140 Uiso 0.539(7) 1 calc R U P A 2
H10F H 0.5137 0.6684 0.4663 0.140 Uiso 0.539(7) 1 calc R U P A 2
C11B C 0.5277(9) 0.6022(12) 0.3690(11) 0.053(2) Uani 0.539(7) 1 d . U P A 2
H11B H 0.4890 0.6535 0.3273 0.063 Uiso 0.539(7) 1 calc R U P A 2
C12B C 0.518(3) 0.490(3) 0.334(3) 0.053(4) Uani 0.539(7) 1 d . U P A 2
H12D H 0.5316 0.4911 0.2866 0.080 Uiso 0.539(7) 1 calc R U P A 2
H12E H 0.4603 0.4651 0.3177 0.080 Uiso 0.539(7) 1 calc R U P A 2
H12F H 0.5567 0.4400 0.3750 0.080 Uiso 0.539(7) 1 calc R U P A 2
C13B C 0.7470(13) 0.709(2) 0.3391(17) 0.084(6) Uani 0.539(7) 1 d . U P A 2
H13D H 0.7500 0.7818 0.3621 0.126 Uiso 0.539(7) 1 calc R U P A 2
H13E H 0.7595 0.7132 0.2912 0.126 Uiso 0.539(7) 1 calc R U P A 2
H13F H 0.7881 0.6609 0.3797 0.126 Uiso 0.539(7) 1 calc R U P A 2
C14B C 0.6579(9) 0.6617(16) 0.3141(13) 0.054(3) Uani 0.539(7) 1 d . U P A 2
H14B H 0.6581 0.5858 0.2938 0.065 Uiso 0.539(7) 1 calc R U P A 2
C15B C 0.5919(10) 0.7278(18) 0.2436(14) 0.068(4) Uani 0.539(7) 1 d . U P A 2
H15D H 0.5365 0.6939 0.2273 0.103 Uiso 0.539(7) 1 calc R U P A 2
H15E H 0.6071 0.7283 0.1973 0.103 Uiso 0.539(7) 1 calc R U P A 2
H15F H 0.5901 0.8029 0.2614 0.103 Uiso 0.539(7) 1 calc R U P A 2
C16 C 1.0092(3) 0.2292(5) 0.5824(3) 0.0865(16) Uani 1 1 d . U . . .
H16A H 1.0243 0.2936 0.5593 0.130 Uiso 1 1 calc R U . . .
H16B H 1.0505 0.1711 0.5904 0.130 Uiso 1 1 calc R U . . .
H16C H 1.0088 0.2483 0.6348 0.130 Uiso 1 1 calc R U . . .
C17 C 0.8681(3) 0.0736(4) 0.5628(3) 0.0761(13) Uani 1 1 d . U . . .
H17A H 0.8667 0.1035 0.6124 0.114 Uiso 1 1 calc R U . . .
H17B H 0.9073 0.0119 0.5768 0.114 Uiso 1 1 calc R U . . .
H17C H 0.8118 0.0486 0.5263 0.114 Uiso 1 1 calc R U . . .
C18 C 0.9085(4) 0.1268(5) 0.4183(3) 0.0892(17) Uani 1 1 d . U . . .
H18A H 0.8559 0.0893 0.3852 0.134 Uiso 1 1 calc R U . . .
H18B H 0.9554 0.0753 0.4332 0.134 Uiso 1 1 calc R U . . .
H18C H 0.9171 0.1874 0.3873 0.134 Uiso 1 1 calc R U . . .
C19 C 0.7918(3) 0.4059(4) 0.3154(3) 0.0649(11) Uani 1 1 d . U . . .
H19 H 0.8445 0.4208 0.3591 0.078 Uiso 1 1 calc R U . . .
C20 C 0.7291(2) 0.3572(3) 0.3314(2) 0.0482(8) Uani 1 1 d . U . . .
C21 C 0.6542(2) 0.3357(3) 0.2645(2) 0.0479(8) Uani 1 1 d . U . . .
H21 H 0.6097 0.3016 0.2730 0.057 Uiso 1 1 calc R U . . .
C22 C 0.6418(3) 0.3620(3) 0.1860(2) 0.0552(9) Uani 1 1 d . U . . .
H22 H 0.5902 0.3448 0.1416 0.066 Uiso 1 1 calc R U . . .
C23 C 0.7038(3) 0.4127(4) 0.1729(3) 0.0657(11) Uani 1 1 d . U . . .
H23 H 0.6950 0.4336 0.1194 0.079 Uiso 1 1 calc R U . . .
C24 C 0.7792(3) 0.4337(5) 0.2365(3) 0.0756(13) Uani 1 1 d . U . . .
H24 H 0.8231 0.4673 0.2269 0.091 Uiso 1 1 calc R U . . .
C25 C 0.6665(2) 0.2176(3) 0.4319(2) 0.0447(7) Uani 1 1 d . U . . .
C26 C 0.6641(3) 0.1203(3) 0.3914(2) 0.0621(10) Uani 1 1 d . U . . .
H26 H 0.7019 0.1105 0.3666 0.075 Uiso 1 1 calc R U . . .
C27 C 0.6089(4) 0.0378(4) 0.3861(3) 0.0796(15) Uani 1 1 d . U . . .
H27 H 0.6092 -0.0279 0.3583 0.096 Uiso 1 1 calc R U . . .
C28 C 0.5534(4) 0.0501(4) 0.4209(3) 0.0803(16) Uani 1 1 d . U . . .
H28 H 0.5156 -0.0072 0.4178 0.096 Uiso 1 1 calc R U . . .
C29 C 0.5525(3) 0.1464(4) 0.4607(2) 0.0685(12) Uani 1 1 d . U . . .
H29 H 0.5134 0.1558 0.4840 0.082 Uiso 1 1 calc R U . . .
C30 C 0.6091(2) 0.2296(3) 0.4664(2) 0.0498(8) Uani 1 1 d . U . . .
H30 H 0.6087 0.2953 0.4942 0.060 Uiso 1 1 calc R U . . .

loop_
_atom_site_aniso_label
_atom_site_aniso_U_11
_atom_site_aniso_U_22
_atom_site_aniso_U_33
_atom_site_aniso_U_23
_atom_site_aniso_U_13
_atom_site_aniso_U_12
Ni1 0.0721(4) 0.0433(4) 0.0407(3) -0.0040(3) 0.0114(3) -0.0111(3)
Si1 0.0379(4) 0.0515(5) 0.0364(4) -0.0008(4) 0.0143(3) 0.0028(4)
Si2 0.0461(5) 0.0785(8) 0.0443(5) 0.0114(5) 0.0187(4) 0.0153(5)
P2 0.0597(6) 0.0602(6) 0.0390(5) -0.0057(4) 0.0149(4) -0.0181(5)
O2 0.122(3) 0.065(2) 0.0472(16) -0.0091(14) 0.0042(17) -0.0299(19)
O3 0.0477(13) 0.0467(13) 0.0418(12) -0.0035(10) 0.0159(10) -0.0038(10)
O4 0.0428(13) 0.0684(17) 0.0441(13) 0.0005(12) 0.0145(10) 0.0070(12)
C4 0.087(4) 0.160(6) 0.067(3) 0.006(3) 0.046(3) 0.026(4)
C5 0.059(2) 0.073(3) 0.0389(18) -0.0048(17) 0.0214(16) -0.0104(19)
C6 0.095(3) 0.076(3) 0.047(2) 0.004(2) 0.031(2) -0.025(3)
C7 0.056(3) 0.174(6) 0.060(3) -0.008(3) 0.008(2) -0.011(3)
C8 0.049(2) 0.114(4) 0.049(2) -0.008(2) 0.0174(17) -0.018(2)
C9 0.078(3) 0.195(7) 0.074(3) -0.011(4) 0.038(3) -0.059(4)
P1A 0.064(3) 0.0325(14) 0.0460(19) 0.0011(11) 0.0140(18) -0.002(2)
O1A 0.110(7) 0.0392(19) 0.060(3) -0.0072(19) 0.013(4) 0.003(4)
C1A 0.110(7) 0.046(3) 0.066(4) -0.014(3) 0.022(4) -0.010(5)
C2A 0.132(10) 0.047(3) 0.070(5) -0.020(3) 0.000(6) -0.003(6)
C3A 0.111(9) 0.055(3) 0.065(4) -0.014(3) 0.014(5) -0.034(5)
C10A 0.075(8) 0.122(13) 0.095(5) -0.024(9) 0.048(5) 0.000(7)
C11A 0.044(7) 0.052(7) 0.063(3) -0.002(4) 0.023(4) 0.003(4)
C12A 0.044(6) 0.050(13) 0.069(6) 0.017(7) 0.027(4) -0.002(7)
C13A 0.074(12) 0.097(13) 0.063(5) 0.021(8) 0.010(7) -0.032(8)
C14A 0.049(8) 0.054(6) 0.053(3) 0.008(4) 0.014(5) -0.008(5)
C15A 0.069(10) 0.064(7) 0.057(4) 0.011(4) 0.011(7) -0.010(7)
P1B 0.067(3) 0.0431(14) 0.0460(14) -0.0054(10) 0.0194(17) -0.0061(18)
O1B 0.110(7) 0.0392(19) 0.060(3) -0.0072(19) 0.013(4) 0.003(4)
C1B 0.110(7) 0.046(3) 0.066(4) -0.014(3) 0.022(4) -0.010(5)
C2B 0.132(10) 0.047(3) 0.070(5) -0.020(3) 0.000(6) -0.003(6)
C3B 0.111(9) 0.055(3) 0.065(4) -0.014(3) 0.014(5) -0.034(5)
C10B 0.075(8) 0.122(13) 0.095(5) -0.024(9) 0.048(5) 0.000(7)
C11B 0.044(7) 0.052(7) 0.063(3) -0.002(4) 0.023(4) 0.003(4)
C12B 0.044(6) 0.050(13) 0.069(6) 0.017(7) 0.027(4) -0.002(7)
C13B 0.074(12) 0.097(13) 0.063(5) 0.021(8) 0.010(7) -0.032(8)
C14B 0.049(8) 0.054(6) 0.053(3) 0.008(4) 0.014(5) -0.008(5)
C15B 0.069(10) 0.064(7) 0.057(4) 0.011(4) 0.011(7) -0.010(7)
C16 0.042(2) 0.114(4) 0.088(3) 0.019(3) 0.012(2) 0.010(2)
C17 0.065(3) 0.087(3) 0.071(3) 0.026(2) 0.024(2) 0.009(2)
C18 0.097(4) 0.116(4) 0.065(3) 0.014(3) 0.045(3) 0.049(3)
C19 0.049(2) 0.096(3) 0.051(2) 0.002(2) 0.0213(17) -0.004(2)
C20 0.0439(18) 0.061(2) 0.0435(18) 0.0005(16) 0.0223(15) 0.0065(16)
C21 0.0492(19) 0.052(2) 0.0434(18) 0.0005(15) 0.0198(15) 0.0080(15)
C22 0.058(2) 0.061(2) 0.0423(19) -0.0009(16) 0.0169(16) 0.0101(18)
C23 0.071(3) 0.082(3) 0.049(2) 0.007(2) 0.029(2) 0.012(2)
C24 0.066(3) 0.108(4) 0.066(3) 0.003(3) 0.040(2) -0.010(3)
C25 0.0468(18) 0.0443(18) 0.0364(16) 0.0015(13) 0.0108(14) 0.0042(14)
C26 0.070(3) 0.051(2) 0.050(2) -0.0040(17) 0.0108(18) 0.0111(19)
C27 0.100(4) 0.042(2) 0.062(3) -0.0016(19) -0.001(3) -0.003(2)
C28 0.091(3) 0.056(3) 0.060(3) 0.011(2) -0.001(2) -0.031(2)
C29 0.062(2) 0.083(3) 0.049(2) 0.016(2) 0.0125(18) -0.021(2)
C30 0.0523(19) 0.054(2) 0.0395(18) 0.0029(15) 0.0153(15) -0.0053(16)

loop_
_atom_type_symbol
_atom_type_description
_atom_type_scat_dispersion_real
_atom_type_scat_dispersion_imag
_atom_type_scat_source
C C 0.0181 0.0091 'International Tables Vol C Tables 4.2.6.8 and 6.1.1.4'
H H 0.0000 0.0000 'International Tables Vol C Tables 4.2.6.8 and 6.1.1.4'
Ni Ni -3.0029 0.5091 'International Tables Vol C Tables 4.2.6.8 and 6.1.1.4'
O O 0.0492 0.0322 'International Tables Vol C Tables 4.2.6.8 and 6.1.1.4'
P P 0.2955 0.4335 'International Tables Vol C Tables 4.2.6.8 and 6.1.1.4'
Si Si 0.2541 0.3302 'International Tables Vol C Tables 4.2.6.8 and 6.1.1.4'

loop_
_geom_angle_atom_site_label_1
_geom_angle_atom_site_label_2
_geom_angle_atom_site_label_3
_geom_angle
_geom_angle_publ_flag
P2 Ni1 P1A 164.5(2) y
P2 Ni1 P1B 165.5(2) y
O3 Ni1 P2 95.10(8) y
O3 Ni1 P1A 98.8(2) y
O3 Ni1 C2A 170.4(6) y
O3 Ni1 P1B 98.5(2) y
O3 Ni1 C2B 167.8(6) y
C2A Ni1 P2 81.3(4) y
C2A Ni1 P1A 83.9(5) y
C2B Ni1 P2 83.9(4) y
C2B Ni1 P1B 81.8(4) y
O3 Si1 O4 112.52(14) y
O3 Si1 C20 112.90(15) y
O3 Si1 C25 109.92(15) y
O4 Si1 C20 106.01(14) y
O4 Si1 C25 108.62(15) y
C25 Si1 C20 106.59(16) y
O4 Si2 C16 108.4(2) y
O4 Si2 C17 110.12(19) y
O4 Si2 C18 109.31(19) y
C17 Si2 C16 109.1(2) y
C17 Si2 C18 111.0(3) y
C18 Si2 C16 109.0(3) y
O2 P2 Ni1 108.05(13) y
O2 P2 C5 102.03(19) y
O2 P2 C8 104.7(2) y
C5 P2 Ni1 118.42(14) y
C5 P2 C8 105.4(2) y
C8 P2 Ni1 116.47(14) y
C3A O2 P2 113.5(8) y
C3B O2 P2 111.2(6) y
Si1 O3 Ni1 153.53(16) y
Si2 O4 Si1 147.93(19) y
H4A C4 H4B 109.5 ?
H4A C4 H4C 109.5 ?
H4B C4 H4C 109.5 ?
C5 C4 H4A 109.5 ?
C5 C4 H4B 109.5 ?
C5 C4 H4C 109.5 ?
P2 C5 H5 108.0 ?
C4 C5 P2 109.6(4) y
C4 C5 H5 108.0 ?
C4 C5 C6 111.8(4) y
C6 C5 P2 111.3(3) y
C6 C5 H5 108.0 ?
C5 C6 H6A 109.5 ?
C5 C6 H6B 109.5 ?
C5 C6 H6C 109.5 ?
H6A C6 H6B 109.5 ?
H6A C6 H6C 109.5 ?
H6B C6 H6C 109.5 ?
H7A C7 H7B 109.5 ?
H7A C7 H7C 109.5 ?
H7B C7 H7C 109.5 ?
C8 C7 H7A 109.5 ?
C8 C7 H7B 109.5 ?
C8 C7 H7C 109.5 ?
P2 C8 H8 107.4 ?
C7 C8 P2 113.9(4) y
C7 C8 H8 107.4 ?
C9 C8 P2 108.7(4) y
C9 C8 C7 111.7(4) y
C9 C8 H8 107.4 ?
C8 C9 H9A 109.5 ?
C8 C9 H9B 109.5 ?
C8 C9 H9C 109.5 ?
H9A C9 H9B 109.5 ?
H9A C9 H9C 109.5 ?
H9B C9 H9C 109.5 ?
O1A P1A Ni1 105.8(6) y
O1A P1A C11A 102.4(8) y
O1A P1A C14A 102.7(9) y
C11A P1A Ni1 114.8(7) y
C11A P1A C14A 106.5(11) y
C14A P1A Ni1 122.1(7) y
C1A O1A P1A 113.5(9) y
O1A C1A H1A 108.2 ?
O1A C1A H1B 108.2 ?
H1A C1A H1B 107.4 ?
C2A C1A O1A 116.2(12) y
C2A C1A H1A 108.2 ?
C2A C1A H1B 108.2 ?
Ni1 C2A H2A 91.6 ?
C1A C2A Ni1 118.9(11) y
C1A C2A H2A 91.6 ?
C1A C2A C3A 117.6(14) y
C3A C2A Ni1 123.3(11) y
C3A C2A H2A 91.6 ?
O2 C3A H3A 109.4 ?
O2 C3A H3B 109.4 ?
C2A C3A O2 111.0(12) y
C2A C3A H3A 109.4 ?
C2A C3A H3B 109.4 ?
H3A C3A H3B 108.0 ?
H10A C10A H10B 109.5 ?
H10A C10A H10C 109.5 ?
H10B C10A H10C 109.5 ?
C11A C10A H10A 109.5 ?
C11A C10A H10B 109.5 ?
C11A C10A H10C 109.5 ?
P1A C11A H11A 108.0 ?
C10A C11A P1A 108.3(14) y
C10A C11A H11A 108.0 ?
C12A C11A P1A 111(2) y
C12A C11A C10A 112.9(19) y
C12A C11A H11A 108.0 ?
C11A C12A H12A 109.5 ?
C11A C12A H12B 109.5 ?
C11A C12A H12C 109.5 ?
H12A C12A H12B 109.5 ?
H12A C12A H12C 109.5 ?
H12B C12A H12C 109.5 ?
H13A C13A H13B 109.5 ?
H13A C13A H13C 109.5 ?
H13B C13A H13C 109.5 ?
C14A C13A H13A 109.5 ?
C14A C13A H13B 109.5 ?
C14A C13A H13C 109.5 ?
P1A C14A H14A 108.1 ?
C13A C14A P1A 108.6(19) y
C13A C14A H14A 108.1 ?
C13A C14A C15A 112(2) y
C15A C14A P1A 112.0(12) y
C15A C14A H14A 108.1 ?
C14A C15A H15A 109.5 ?
C14A C15A H15B 109.5 ?
C14A C15A H15C 109.5 ?
H15A C15A H15B 109.5 ?
H15A C15A H15C 109.5 ?
H15B C15A H15C 109.5 ?
O1B P1B Ni1 107.5(5) y
O1B P1B C11B 101.4(7) y
O1B P1B C14B 102.9(8) y
C11B P1B Ni1 121.1(6) y
C11B P1B C14B 106.0(9) y
C14B P1B Ni1 115.5(5) y
C1B O1B P1B 112.9(8) y
O1B C1B H1C 108.1 ?
O1B C1B H1D 108.1 ?
H1C C1B H1D 107.3 ?
C2B C1B O1B 116.7(10) y
C2B C1B H1C 108.1 ?
C2B C1B H1D 108.1 ?
Ni1 C2B H2B 97.6 ?
C1B C2B Ni1 119.5(10) y
C1B C2B H2B 97.6 ?
C1B C2B C3B 119.9(12) y
C3B C2B Ni1 115.4(10) y
C3B C2B H2B 97.6 ?
O2 C3B H3C 107.8 ?
O2 C3B H3D 107.8 ?
C2B C3B O2 118.0(11) y
C2B C3B H3C 107.8 ?
C2B C3B H3D 107.8 ?
H3C C3B H3D 107.2 ?
H10D C10B H10E 109.5 ?
H10D C10B H10F 109.5 ?
H10E C10B H10F 109.5 ?
C11B C10B H10D 109.5 ?
C11B C10B H10E 109.5 ?
C11B C10B H10F 109.5 ?
P1B C11B H11B 109.8 ?
C10B C11B P1B 108.5(12) y
C10B C11B H11B 109.8 ?
C12B C11B P1B 111.6(18) y
C12B C11B C10B 107.5(16) y
C12B C11B H11B 109.8 ?
C11B C12B H12D 109.5 ?
C11B C12B H12E 109.5 ?
C11B C12B H12F 109.5 ?
H12D C12B H12E 109.5 ?
H12D C12B H12F 109.5 ?
H12E C12B H12F 109.5 ?
H13D C13B H13E 109.5 ?
H13D C13B H13F 109.5 ?
H13E C13B H13F 109.5 ?
C14B C13B H13D 109.5 ?
C14B C13B H13E 109.5 ?
C14B C13B H13F 109.5 ?
P1B C14B H14B 107.3 ?
C13B C14B P1B 108.9(16) y
C13B C14B H14B 107.3 ?
C13B C14B C15B 111.4(18) y
C15B C14B P1B 114.4(9) y
C15B C14B H14B 107.3 ?
C14B C15B H15D 109.5 ?
C14B C15B H15E 109.5 ?
C14B C15B H15F 109.5 ?
H15D C15B H15E 109.5 ?
H15D C15B H15F 109.5 ?
H15E C15B H15F 109.5 ?
Si2 C16 H16A 109.5 ?
Si2 C16 H16B 109.5 ?
Si2 C16 H16C 109.5 ?
H16A C16 H16B 109.5 ?
H16A C16 H16C 109.5 ?
H16B C16 H16C 109.5 ?
Si2 C17 H17A 109.5 ?
Si2 C17 H17B 109.5 ?
Si2 C17 H17C 109.5 ?
H17A C17 H17B 109.5 ?
H17A C17 H17C 109.5 ?
H17B C17 H17C 109.5 ?
Si2 C18 H18A 109.5 ?
Si2 C18 H18B 109.5 ?
Si2 C18 H18C 109.5 ?
H18A C18 H18B 109.5 ?
H18A C18 H18C 109.5 ?
H18B C18 H18C 109.5 ?
C20 C19 H19 119.3 ?
C20 C19 C24 121.3(4) y
C24 C19 H19 119.3 ?
C19 C20 Si1 121.9(3) y
C19 C20 C21 116.2(3) y
C21 C20 Si1 121.8(3) y
C20 C21 H21 118.7 ?
C22 C21 C20 122.5(4) y
C22 C21 H21 118.7 ?
C21 C22 H22 120.2 ?
C23 C22 C21 119.5(4) y
C23 C22 H22 120.2 ?
C22 C23 H23 120.0 ?
C22 C23 C24 120.1(4) y
C24 C23 H23 120.0 ?
C19 C24 H24 119.9 ?
C23 C24 C19 120.2(4) y
C23 C24 H24 119.9 ?
C26 C25 Si1 121.9(3) y
C26 C25 C30 117.2(4) y
C30 C25 Si1 120.9(3) y
C25 C26 H26 118.9 ?
C27 C26 C25 122.2(5) y
C27 C26 H26 118.9 ?
C26 C27 H27 120.0 ?
C28 C27 C26 120.0(5) y
C28 C27 H27 120.0 ?
C27 C28 H28 120.1 ?
C27 C28 C29 119.8(4) y
C29 C28 H28 120.1 ?
C28 C29 H29 120.0 ?
C28 C29 C30 119.9(5) y
C30 C29 H29 120.0 ?
C25 C30 C29 120.8(4) y
C25 C30 H30 119.6 ?
C29 C30 H30 119.6 ?

loop_
_geom_bond_atom_site_label_1
_geom_bond_atom_site_label_2
_geom_bond_distance
_geom_bond_publ_flag
Ni1 P2 2.1450(11) y
Ni1 O3 1.874(2) y
Ni1 P1A 2.150(7) y
Ni1 C2A 1.941(19) y
Ni1 P1B 2.198(7) y
Ni1 C2B 1.986(16) y
Si1 O3 1.569(3) y
Si1 O4 1.654(2) y
Si1 C20 1.886(4) y
Si1 C25 1.877(4) y
Si2 O4 1.631(3) y
Si2 C16 1.860(5) y
Si2 C17 1.849(5) y
Si2 C18 1.855(5) y
P2 O2 1.629(3) y
P2 C5 1.822(4) y
P2 C8 1.824(5) y
O2 C3A 1.454(12) y
O2 C3B 1.481(11) y
C4 H4A 0.9800 ?
C4 H4B 0.9800 ?
C4 H4C 0.9800 ?
C4 C5 1.512(6) y
C5 H5 1.0000 ?
C5 C6 1.520(6) y
C6 H6A 0.9800 ?
C6 H6B 0.9800 ?
C6 H6C 0.9800 ?
C7 H7A 0.9800 ?
C7 H7B 0.9800 ?
C7 H7C 0.9800 ?
C7 C8 1.544(6) y
C8 H8 1.0000 ?
C8 C9 1.535(7) y
C9 H9A 0.9800 ?
C9 H9B 0.9800 ?
C9 H9C 0.9800 ?
P1A O1A 1.624(12) y
P1A C11A 1.791(17) y
P1A C14A 1.82(2) y
O1A C1A 1.439(11) y
C1A H1A 0.9900 ?
C1A H1B 0.9900 ?
C1A C2A 1.424(12) y
C2A H2A 1.0000 ?
C2A C3A 1.449(12) y
C3A H3A 0.9900 ?
C3A H3B 0.9900 ?
C10A H10A 0.9800 ?
C10A H10B 0.9800 ?
C10A H10C 0.9800 ?
C10A C11A 1.57(3) y
C11A H11A 1.0000 ?
C11A C12A 1.55(5) y
C12A H12A 0.9800 ?
C12A H12B 0.9800 ?
C12A H12C 0.9800 ?
C13A H13A 0.9800 ?
C13A H13B 0.9800 ?
C13A H13C 0.9800 ?
C13A C14A 1.52(3) y
C14A H14A 1.0000 ?
C14A C15A 1.54(3) y
C15A H15A 0.9800 ?
C15A H15B 0.9800 ?
C15A H15C 0.9800 ?
P1B O1B 1.645(11) y
P1B C11B 1.836(13) y
P1B C14B 1.84(2) y
O1B C1B 1.436(10) y
C1B H1C 0.9900 ?
C1B H1D 0.9900 ?
C1B C2B 1.434(11) y
C2B H2B 1.0000 ?
C2B C3B 1.455(11) y
C3B H3C 0.9900 ?
C3B H3D 0.9900 ?
C10B H10D 0.9800 ?
C10B H10E 0.9800 ?
C10B H10F 0.9800 ?
C10B C11B 1.50(2) y
C11B H11B 1.0000 ?
C11B C12B 1.49(5) y
C12B H12D 0.9800 ?
C12B H12E 0.9800 ?
C12B H12F 0.9800 ?
C13B H13D 0.9800 ?
C13B H13E 0.9800 ?
C13B H13F 0.9800 ?
C13B C14B 1.54(3) y
C14B H14B 1.0000 ?
C14B C15B 1.55(3) y
C15B H15D 0.9800 ?
C15B H15E 0.9800 ?
C15B H15F 0.9800 ?
C16 H16A 0.9800 ?
C16 H16B 0.9800 ?
C16 H16C 0.9800 ?
C17 H17A 0.9800 ?
C17 H17B 0.9800 ?
C17 H17C 0.9800 ?
C18 H18A 0.9800 ?
C18 H18B 0.9800 ?
C18 H18C 0.9800 ?
C19 H19 0.9500 ?
C19 C20 1.381(5) y
C19 C24 1.395(6) y
C20 C21 1.392(5) y
C21 H21 0.9500 ?
C21 C22 1.384(5) y
C22 H22 0.9500 ?
C22 C23 1.355(6) y
C23 H23 0.9500 ?
C23 C24 1.366(6) y
C24 H24 0.9500 ?
C25 C26 1.391(5) y
C25 C30 1.394(5) y
C26 H26 0.9500 ?
C26 C27 1.373(7) y
C27 H27 0.9500 ?
C27 C28 1.370(8) y
C28 H28 0.9500 ?
C28 C29 1.385(7) y
C29 H29 0.9500 ?
C29 C30 1.395(5) y
C30 H30 0.9500 ?

loop_
_geom_torsion_atom_site_label_1
_geom_torsion_atom_site_label_2
_geom_torsion_atom_site_label_3
_geom_torsion_atom_site_label_4
_geom_torsion
_geom_torsion_publ_flag
Ni1 P2 O2 C3A -15.7(9) y
Ni1 P2 O2 C3B 10.8(7) y
Ni1 P2 C5 C4 -48.1(4) y
Ni1 P2 C5 C6 76.0(3) y
Ni1 P2 C8 C7 176.3(4) y
Ni1 P2 C8 C9 51.1(4) y
Ni1 P1A O1A C1A 13.7(10) y
Ni1 P1A C11A C10A 46.6(15) y
Ni1 P1A C11A C12A -78(2) y
Ni1 P1A C14A C13A -51(2) y
Ni1 P1A C14A C15A -175.2(14) y
Ni1 C2A C3A O2 -14(2) y
Ni1 P1B O1B C1B 3.6(8) y
Ni1 P1B C11B C10B 48.3(14) y
Ni1 P1B C11B C12B -69.9(19) y
Ni1 P1B C14B C13B -45.9(15) y
Ni1 P1B C14B C15B -171.2(13) y
Ni1 C2B C3B O2 -15.6(18) y
Si1 C20 C21 C22 175.4(3) y
Si1 C25 C26 C27 -179.7(3) y
Si1 C25 C30 C29 179.2(3) y
P2 Ni1 O3 Si1 -92.9(3) y
P2 O2 C3A C2A 18.6(18) y
P2 O2 C3B C2B 2.0(15) y
O2 P2 C5 C4 70.3(4) y
O2 P2 C5 C6 -165.6(3) y
O2 P2 C8 C7 57.0(5) y
O2 P2 C8 C9 -68.2(4) y
O3 Si1 O4 Si2 152.5(3) y
O3 Si1 C20 C19 81.7(4) y
O3 Si1 C20 C21 -94.0(3) y
O3 Si1 C25 C26 174.1(3) y
O3 Si1 C25 C30 -4.5(3) y
O4 Si1 O3 Ni1 66.9(4) y
O4 Si1 C20 C19 -41.9(4) y
O4 Si1 C20 C21 142.4(3) y
O4 Si1 C25 C26 -62.4(3) y
O4 Si1 C25 C30 119.0(3) y
C5 P2 O2 C3A -141.2(9) y
C5 P2 O2 C3B -114.7(7) y
C5 P2 C8 C7 -50.2(5) y
C5 P2 C8 C9 -175.4(3) y
C8 P2 O2 C3A 109.1(9) y
C8 P2 O2 C3B 135.6(7) y
C8 P2 C5 C4 179.4(4) y
C8 P2 C5 C6 -56.4(4) y
P1A Ni1 O3 Si1 80.2(4) y
P1A O1A C1A C2A -12.8(18) y
O1A P1A C11A C10A -67.6(14) y
O1A P1A C11A C12A 168(2) y
O1A P1A C14A C13A 66.7(17) y
O1A P1A C14A C15A -57.1(19) y
O1A C1A C2A Ni1 5(2) y
O1A C1A C2A C3A 179.7(15) y
C1A C2A C3A O2 171.3(16) y
C3A O2 C3B C2B 102(4) y
C11A P1A O1A C1A 134.3(11) y
C11A P1A C14A C13A 174.0(16) y
C11A P1A C14A C15A 50(2) y
C14A P1A O1A C1A -115.3(11) y
C14A P1A C11A C10A -175.1(14) y
C14A P1A C11A C12A 60(2) y
P1B Ni1 O3 Si1 92.1(4) y
P1B O1B C1B C2B -11.7(15) y
O1B P1B C11B C10B -70.3(12) y
O1B P1B C11B C12B 171.5(18) y
O1B P1B C14B C13B 70.9(13) y
O1B P1B C14B C15B -54.4(16) y
O1B C1B C2B Ni1 15.7(18) y
O1B C1B C2B C3B 169.1(13) y
C1B C2B C3B O2 -170.1(13) y
C2B Ni1 O3 Si1 -177.6(17) y
C3B O2 C3A C2A -71(3) y
C11B P1B O1B C1B 131.7(9) y
C11B P1B C14B C13B 177.0(13) y
C11B P1B C14B C15B 51.7(17) y
C14B P1B O1B C1B -118.8(9) y
C14B P1B C11B C10B -177.5(12) y
C14B P1B C11B C12B 64.3(19) y
C16 Si2 O4 Si1 -178.3(3) y
C17 Si2 O4 Si1 -59.1(4) y
C18 Si2 O4 Si1 63.0(4) y
C19 C20 C21 C22 -0.6(6) y
C20 Si1 O3 Ni1 -53.0(4) y
C20 Si1 O4 Si2 -83.6(3) y
C20 Si1 C25 C26 51.5(3) y
C20 Si1 C25 C30 -127.2(3) y
C20 C19 C24 C23 -0.2(8) y
C20 C21 C22 C23 -1.3(6) y
C21 C22 C23 C24 2.5(7) y
C22 C23 C24 C19 -1.8(8) y
C24 C19 C20 Si1 -174.7(4) y
C24 C19 C20 C21 1.3(7) y
C25 Si1 O3 Ni1 -171.9(3) y
C25 Si1 O4 Si2 30.6(4) y
C25 Si1 C20 C19 -157.5(3) y
C25 Si1 C20 C21 26.8(4) y
C25 C26 C27 C28 0.4(7) y
C26 C25 C30 C29 0.5(5) y
C26 C27 C28 C29 0.7(7) y
C27 C28 C29 C30 -1.2(7) y
C28 C29 C30 C25 0.6(6) y
C30 C25 C26 C27 -1.0(6) y
